data_4135107
loop_
_publ_author_name
'Li, Yuanming'
'Segawa, Yasutomo'
'Yagi, Akiko'
'Itami, Kenichiro'

_publ_section_title
;
 A Nonalternant Aromatic Belt: Methylene-Bridged [6]Cycloparaphenylene
 Synthesized from Pillar[6]arene.
;
_journal_name_full 'Journal of the American Chemical Society'
_journal_paper_doi 10.1021/jacs.0c06007
_journal_year 2020
_chemical_formula_moiety '2(C21 H12), 0.5(C H2 Cl2), 0.5(C6 H14)'
_chemical_formula_sum 'C45.5 H32 Cl'
_chemical_formula_weight 614.16
_space_group_crystal_system triclinic
_space_group_IT_number 2
_space_group_name_Hall '-P 1'
_space_group_name_H-M_alt 'P -1'
_atom_sites_solution_hydrogens geom
_audit_creation_date 2020-04-09
_audit_creation_method
;
Olex2 1.2
(compiled May 18 2018 14:05:52 for OlexSys, GUI svn.r5506)
;
_cell_angle_alpha 107.588(2)
_cell_angle_beta 92.5269(19)
_cell_angle_gamma 101.5278(19)
_cell_formula_units_Z 2
_cell_length_a 11.4850(3)
_cell_length_b 11.7900(3)
_cell_length_c 12.1794(3)
_cell_measurement_reflns_used 7469
_cell_measurement_temperature 123(2)
_cell_measurement_theta_max 27.2240
_cell_measurement_theta_min 1.7810
_cell_volume 1530.72(7)
_computing_cell_refinement 'CrysAlisPro 1.171.40.39a (Rigaku OD, 2019)'
_computing_data_collection 'CrysAlisPro 1.171.40.39a (Rigaku OD, 2019)'
_computing_data_reduction 'CrysAlisPro 1.171.40.39a (Rigaku OD, 2019)'
_computing_molecular_graphics 'Olex2 (Dolomanov et al., 2009)'
_computing_publication_material 'Olex2 (Dolomanov et al., 2009)'
_computing_structure_refinement 'ShelXL (Sheldrick, 2015)'
_computing_structure_solution 'ShelXT (Sheldrick, 2015)'
_diffrn_ambient_temperature 123(2)
_diffrn_detector 'CCD plate'
_diffrn_detector_area_resol_mean 5.8140
_diffrn_detector_type 'Pilatus 200K'
_diffrn_measured_fraction_theta_full 0.999
_diffrn_measured_fraction_theta_max 0.834
_diffrn_measurement_details
;
List of Runs (angles in degrees, time in seconds):

  # Type    Start    End  Width  t~exp~   \w     \q     \k     \f   Frames
--------------------------------------------------------------------------
  1  \w    -45.00  73.00   0.50   55.00    --  -10.74  41.00 -99.00  236
  2  \w    -23.00  86.00   0.50   55.00    --   11.29  41.00 -99.00  218
  3  \w     -7.00  40.00   0.50   55.00    --  -10.74 -99.00  90.00   94
  4  \w    -14.00  61.00   0.50   55.00    --   11.29 -99.00 120.00  150
  5  \w     -5.00  22.00   0.50   55.00    --  -10.74 -99.00 -30.00   54
  6  \w    -68.00  30.00   0.50   55.00    --   11.29 -41.00 107.00  196
  7  \w    -92.00 -61.00   0.50   55.00    --  -10.74-179.00-120.00   62
  8  \w     38.00  68.00   0.50   55.00    --   11.29 179.00 120.00   60
  9  \w     46.00  95.00   0.50   55.00    --   11.29 179.00  90.00   98
;
_diffrn_measurement_device 'four-circle diffractometer'
_diffrn_measurement_device_type 'ROD, Synergy Custom system, Pilatus 200K'
_diffrn_measurement_method '\w scans'
_diffrn_measurement_specimen_support 'Mitegen 50um'
_diffrn_orient_matrix_type 'CrysAlisPro convention (1999,Acta A55,543-557)'
_diffrn_orient_matrix_UB_11 -0.0346419000
_diffrn_orient_matrix_UB_12 -0.0330119000
_diffrn_orient_matrix_UB_13 0.0318416000
_diffrn_orient_matrix_UB_21 0.0455254000
_diffrn_orient_matrix_UB_22 -0.0322573000
_diffrn_orient_matrix_UB_23 0.0021896000
_diffrn_orient_matrix_UB_31 0.0273963000
_diffrn_orient_matrix_UB_32 0.0454183000
_diffrn_orient_matrix_UB_33 0.0525457000
_diffrn_radiation_monochromator mirror
_diffrn_radiation_probe x-ray
_diffrn_radiation_type MoK\a
_diffrn_radiation_wavelength 0.71073
_diffrn_reflns_av_R_equivalents 0.0444
_diffrn_reflns_av_unetI/netI 0.0549
_diffrn_reflns_Laue_measured_fraction_full 0.999
_diffrn_reflns_Laue_measured_fraction_max 0.834
_diffrn_reflns_limit_h_max 15
_diffrn_reflns_limit_h_min -13
_diffrn_reflns_limit_k_max 14
_diffrn_reflns_limit_k_min -13
_diffrn_reflns_limit_l_max 15
_diffrn_reflns_limit_l_min -15
_diffrn_reflns_number 18175
_diffrn_reflns_point_group_measured_fraction_full 0.999
_diffrn_reflns_point_group_measured_fraction_max 0.834
_diffrn_reflns_theta_full 25.000
_diffrn_reflns_theta_max 27.884
_diffrn_reflns_theta_min 1.765
_diffrn_source 'Rotating-anode X-ray tube'
_diffrn_source_type 'Rigaku (Mo) X-ray Source'
_exptl_absorpt_coefficient_mu 0.160
_exptl_absorpt_correction_T_max 1.00000
_exptl_absorpt_correction_T_min 0.81540
_exptl_absorpt_correction_type multi-scan
_exptl_absorpt_process_details
;
CrysAlisPro 1.171.40.39a (Rigaku Oxford Diffraction, 2019)
Empirical absorption correction using spherical harmonics,
 implemented in SCALE3 ABSPACK scaling algorithm.
;
_exptl_crystal_colour red
_exptl_crystal_colour_primary red
_exptl_crystal_density_diffrn 1.333
_exptl_crystal_description block
_exptl_crystal_F_000 644
_exptl_crystal_size_max 0.15
_exptl_crystal_size_mid 0.1
_exptl_crystal_size_min 0.1
_refine_diff_density_max 0.798
_refine_diff_density_min -0.377
_refine_diff_density_rms 0.054
_refine_ls_extinction_method none
_refine_ls_goodness_of_fit_ref 1.056
_refine_ls_hydrogen_treatment constr
_refine_ls_matrix_type full
_refine_ls_number_parameters 460
_refine_ls_number_reflns 6100
_refine_ls_number_restraints 42
_refine_ls_restrained_S_all 1.092
_refine_ls_R_factor_all 0.0903
_refine_ls_R_factor_gt 0.0582
_refine_ls_shift/su_max 0.001
_refine_ls_shift/su_mean 0.000
_refine_ls_structure_factor_coef Fsqd
_refine_ls_weighting_details 'w=1/[\s^2^(Fo^2^)+(0.0829P)^2^+0.8066P] where P=(Fo^2^+2Fc^2^)/3'
_refine_ls_weighting_scheme calc
_refine_ls_wR_factor_gt 0.1543
_refine_ls_wR_factor_ref 0.1702
_reflns_Friedel_coverage 0.000
_reflns_number_gt 4249
_reflns_number_total 6100
_reflns_threshold_expression 'I > 2\s(I)'
_cod_data_source_file ja0c06007_si_002.cif
_cod_data_source_block 4
_cod_original_cell_volume 1530.71(6)
_cod_original_formula_sum 'C45.50 H32 Cl'
_cod_database_code 4135107
_shelx_shelxl_version_number 2018/3
_chemical_oxdiff_formula 'C H Cl'
_shelx_space_group_comment
;
The symmetry employed for this shelxl refinement is uniquely defined
by the following loop, which should always be used as a source of
symmetry information in preference to the above space-group names.
They are only intended as comments.
;
_shelx_estimated_absorpt_t_max 0.984
_shelx_estimated_absorpt_t_min 0.976
_diffrn_oxdiff_digest_frames
;
0102a7f271436d8e6e57f9a9dcda62749700025acb9
;
_reflns_odcompleteness_completeness 99.74
_reflns_odcompleteness_iscentric 1
_reflns_odcompleteness_theta 25.01
_olex2_refinement_description
;
1. Fixed Uiso
 At 1.2 times of:
  All C(H) groups, All C(H,H) groups
 At 1.5 times of:
  All C(H,H,H) groups
2. Restrained distances
 C49-C47
 2.54 with sigma of 0.02
 C48-C50
 2.54 with sigma of 0.02
 C46-C47 = C47-C48 = C48-C49 = C49-C50 = C50-C51
 1.54 with sigma of 0.01
 C51-C49
 2.54 with sigma of 0.02
 C46-C48
 2.54 with sigma of 0.02
3. Uiso/Uaniso restraints and constraints
Uanis(C51) \\sim Ueq: with sigma of 0.005 and sigma for terminal atoms of 0.005
4. Rigid body (RIGU) restrains
 C46, C47, C48, C49, C50, C51
 with sigma for 1-2 distances of 0.004 and sigma for 1-3 distances of 0.004
5. Others
 Fixed Sof: C43(0.5) H0AA(0.5) H0AB(0.5) Cl44(0.5) Cl45(0.5) C51(0.5)
 H1AA(0.5) H1AB(0.5) H1AC(0.5) C50(0.5) H1BA(0.5) H1BB(0.5) C49(0.5) H1CA(0.5)
 H1CB(0.5) C48(0.5) H1DA(0.5) H1DB(0.5) C47(0.5) H1EA(0.5) H1EB(0.5) C46(0.5)
 H1FA(0.5) H1FB(0.5) H1FC(0.5)
6.a Secondary CH2 refined with riding coordinates:
 C29(H9A,H9B), C36(H14A,H14B), C1(H25A,H25B), C15(H35A,H35B), C22(H17A,H17B),
 C8(H42A,H42B), C43(H0AA,H0AB), C50(H1BA,H1BB), C49(H1CA,H1CB), C48(H1DA,H1DB),
 C47(H1EA,H1EB)
6.b Me refined with riding coordinates:
 C51(H1AA,H1AB,H1AC), C46(H1FA,H1FB,H1FC)
6.c Aromatic/amide H refined with riding coordinates:
 C32(H21), C41(H3), C35(H11), C3(H41), C24(H18), C21(H29), C6(H40), C38(H16),
 C14(H33), C18(H23), C11(H37), C27(H7)
;
_olex2_exptl_crystal_mounting_method Loop
_olex2_submission_special_instructions 'No special instructions were received'
_oxdiff_exptl_absorpt_empirical_details
;
Empirical correction (ABSPACK) includes:
- Absorption correction using spherical harmonics
- Frame scaling
;
_oxdiff_exptl_absorpt_empirical_full_max 3.821
_oxdiff_exptl_absorpt_empirical_full_min 0.494

loop_
_space_group_symop_operation_xyz
'x, y, z'
'-x, -y, -z'

loop_
_atom_site_label
_atom_site_type_symbol
_atom_site_fract_x
_atom_site_fract_y
_atom_site_fract_z
_atom_site_U_iso_or_equiv
_atom_site_adp_type
_atom_site_occupancy
_atom_site_site_symmetry_order
_atom_site_calc_flag
_atom_site_refinement_flags_posn
_atom_site_refinement_flags_adp
_atom_site_refinement_flags_occupancy
_atom_site_disorder_assembly
_atom_site_disorder_group
C20 C 0.2196(2) 0.7296(2) 0.3581(2) 0.0286(5) Uani 1 1 d . . . . .
C13 C 0.3751(2) 0.6301(2) 0.3848(2) 0.0283(5) Uani 1 1 d . . . . .
C10 C 0.1971(2) 0.7459(2) 0.4741(2) 0.0297(5) Uani 1 1 d . . . . .
C39 C 0.8906(2) 0.6990(2) 0.7928(2) 0.0308(5) Uani 1 1 d . . . . .
C21 C 0.3037(2) 0.6636(2) 0.3110(2) 0.0287(5) Uani 1 1 d . . . . .
H21 H 0.311616 0.642141 0.230430 0.034 Uiso 1 1 calc R . . . .
C19 C 0.1806(2) 0.8261(2) 0.3223(2) 0.0289(5) Uani 1 1 d . . . . .
C8 C 0.13536(19) 0.8999(2) 0.4174(2) 0.0300(5) Uani 1 1 d . . . . .
C2 C 0.4795(2) 0.6770(2) 0.5666(2) 0.0291(5) Uani 1 1 d . . . . .
C12 C 0.3613(2) 0.6596(2) 0.5036(2) 0.0291(5) Uani 1 1 d . . . . .
C1 C 0.5616(2) 0.6559(2) 0.4842(2) 0.0299(5) Uani 1 1 d . . . . .
C26 C 0.8981(2) 0.8298(2) 1.0249(2) 0.0320(6) Uani 1 1 d . . . . .
C3 C 0.5198(2) 0.7488(2) 0.6818(2) 0.0303(5) Uani 1 1 d . . . . .
H3 H 0.468158 0.751953 0.740976 0.036 Uiso 1 1 calc R . . . .
C11 C 0.2660(2) 0.7094(2) 0.5469(2) 0.0308(5) Uani 1 1 d . . . . .
H11 H 0.249051 0.717905 0.624298 0.037 Uiso 1 1 calc R . . . .
C22 C 1.2446(2) 0.4328(2) 0.7878(2) 0.0323(6) Uani 1 1 d . . . . .
C6 C 0.2025(2) 1.0722(2) 0.3540(2) 0.0314(6) Uani 1 1 d . . . . .
C4 C 0.6370(2) 0.8149(2) 0.7066(2) 0.0307(5) Uani 1 1 d . . . . .
C28 C 1.2620(2) 0.3117(2) 0.9480(2) 0.0314(5) Uani 1 1 d . . . . .
C30 C 1.32599(19) 0.4874(2) 0.8895(2) 0.0322(6) Uani 1 1 d . . . . .
C41 C 0.9987(2) 0.8511(2) 0.9697(2) 0.0322(6) Uani 1 1 d . . . . .
H41 H 1.066399 0.914244 1.007956 0.039 Uiso 1 1 calc R . . . .
C18 C 0.2201(2) 0.8715(2) 0.2338(2) 0.0299(5) Uani 1 1 d . . . . .
H18 H 0.237934 0.819067 0.163593 0.036 Uiso 1 1 calc R . . . .
C29 C 1.3366(2) 0.4269(2) 0.9689(2) 0.0325(6) Uani 1 1 d . . . . .
H29 H 1.393139 0.462534 1.036046 0.039 Uiso 1 1 calc R . . . .
C40 C 0.7885(2) 0.6810(2) 0.8470(2) 0.0309(6) Uani 1 1 d . . . . .
H40 H 0.715561 0.630592 0.804179 0.037 Uiso 1 1 calc R . . . .
C34 C 1.2070(2) 0.5301(2) 0.7535(2) 0.0323(6) Uani 1 1 d . . . . .
C16 C 0.6804(2) 0.7190(2) 0.5112(2) 0.0319(6) Uani 1 1 d . . . . .
H16 H 0.736972 0.702627 0.457205 0.038 Uiso 1 1 calc R . . . .
C15 C 0.2327(2) 0.9951(2) 0.2514(2) 0.0301(5) Uani 1 1 d . . . . .
C27 C 0.7952(2) 0.7389(2) 0.9663(2) 0.0305(5) Uani 1 1 d . . . . .
C32 C 1.0479(2) 0.6189(2) 0.7117(2) 0.0314(6) Uani 1 1 d . . . . .
C38 C 0.9980(2) 0.7769(2) 0.8555(2) 0.0310(5) Uani 1 1 d . . . . .
C9 C 0.1178(2) 0.8369(2) 0.5092(2) 0.0346(6) Uani 1 1 d . . . . .
H9A H 0.033207 0.795287 0.505742 0.042 Uiso 1 1 calc R . . . .
H9B H 0.145072 0.895119 0.588071 0.042 Uiso 1 1 calc R . . . .
C31 C 1.0976(2) 0.7259(2) 0.8047(2) 0.0320(6) Uani 1 1 d . . . . .
C24 C 1.1929(2) 0.2512(2) 0.8400(2) 0.0331(6) Uani 1 1 d . . . . .
C14 C 0.4952(2) 0.5969(2) 0.3639(2) 0.0314(5) Uani 1 1 d . . . . .
H14A H 0.487389 0.507403 0.337259 0.038 Uiso 1 1 calc R . . . .
H14B H 0.534472 0.632005 0.307053 0.038 Uiso 1 1 calc R . . . .
C36 C 1.2648(2) 0.6433(2) 0.8355(2) 0.0334(6) Uani 1 1 d . . . . .
C5 C 0.7141(2) 0.8068(2) 0.6194(2) 0.0310(5) Uani 1 1 d . . . . .
C33 C 1.1030(2) 0.5217(2) 0.6845(2) 0.0326(6) Uani 1 1 d . . . . .
H33 H 1.071007 0.450657 0.620418 0.039 Uiso 1 1 calc R . . . .
C23 C 1.1838(2) 0.3106(2) 0.7592(2) 0.0330(6) Uani 1 1 d . . . . .
H23 H 1.137529 0.269672 0.686160 0.040 Uiso 1 1 calc R . . . .
C25 C 0.8933(2) 0.8619(2) 1.1545(2) 0.0353(6) Uani 1 1 d . . . . .
H25A H 0.861898 0.936214 1.185738 0.042 Uiso 1 1 calc R . . . .
H25B H 0.972772 0.873133 1.196339 0.042 Uiso 1 1 calc R . . . .
C37 C 1.2121(2) 0.7421(2) 0.8604(2) 0.0343(6) Uani 1 1 d . . . . .
H37 H 1.252034 0.818866 0.913660 0.041 Uiso 1 1 calc R . . . .
C35 C 1.3632(2) 0.6237(2) 0.9105(2) 0.0351(6) Uani 1 1 d . . . . .
H35A H 1.442713 0.646409 0.884944 0.042 Uiso 1 1 calc R . . . .
H35B H 1.364415 0.670697 0.993220 0.042 Uiso 1 1 calc R . . . .
C17 C 0.3137(2) 1.0704(2) 0.1914(2) 0.0340(6) Uani 1 1 d . . . . .
H17A H 0.377810 1.030120 0.158393 0.041 Uiso 1 1 calc R . . . .
H17B H 0.268159 1.087720 0.129770 0.041 Uiso 1 1 calc R . . . .
C7 C 0.14398(19) 1.0225(2) 0.4327(2) 0.0320(6) Uani 1 1 d . . . . .
H7 H 0.111009 1.071580 0.495032 0.038 Uiso 1 1 calc R . . . .
C42 C 0.9180(2) 0.6144(2) 0.6807(2) 0.0335(6) Uani 1 1 d . . . . .
H42A H 0.868144 0.530746 0.661974 0.040 Uiso 1 1 calc R . . . .
H42B H 0.907214 0.645574 0.614857 0.040 Uiso 1 1 calc R . . . .
C0AA C 0.9882(6) 0.5429(6) 0.9875(6) 0.0572(16) Uani 0.5 1 d . . P A -1
H0AA H 1.027374 0.579906 0.931839 0.069 Uiso 0.5 1 calc R . P A -1
H0AB H 0.925905 0.587129 1.018480 0.069 Uiso 0.5 1 calc R . P A -1
Cl1 Cl 1.0927(2) 0.5559(2) 1.09961(19) 0.0643(6) Uani 0.5 1 d . . P A -1
Cl2 Cl 0.9229(2) 0.3898(2) 0.9175(2) 0.0774(7) Uani 0.5 1 d . . P A -1
C1A C 0.5807(13) 0.9331(14) 0.2095(8) 0.102(3) Uani 0.5 1 d D U P B -1
H1AA H 0.630743 0.881802 0.164734 0.153 Uiso 0.5 1 calc R . P B -1
H1AB H 0.498157 0.904668 0.172156 0.153 Uiso 0.5 1 calc R . P B -1
H1AC H 0.610992 1.017991 0.212630 0.153 Uiso 0.5 1 calc R . P B -1
C1B C 0.5843(11) 0.9247(12) 0.3388(8) 0.081(3) Uani 0.5 1 d D U P B -1
H1BA H 0.555084 0.838605 0.335183 0.097 Uiso 0.5 1 calc R . P B -1
H1BB H 0.667981 0.951990 0.375679 0.097 Uiso 0.5 1 calc R . P B -1
C1C C 0.5089(10) 1.0018(11) 0.4114(8) 0.088(3) Uani 0.5 1 d D U P B -1
H1CA H 0.426429 0.978033 0.371789 0.106 Uiso 0.5 1 calc R . P B -1
H1CB H 0.541326 1.088511 0.418988 0.106 Uiso 0.5 1 calc R . P B -1
C1D C 0.5054(14) 0.9884(15) 0.5305(8) 0.128(5) Uani 0.5 1 d D U P B -1
H1DA H 0.586245 1.016871 0.573893 0.154 Uiso 0.5 1 calc R . P B -1
H1DB H 0.474071 0.902144 0.525207 0.154 Uiso 0.5 1 calc R . P B -1
C1E C 0.4183(11) 1.0714(10) 0.5922(10) 0.129(5) Uani 0.5 1 d D U P B -1
H1EA H 0.446407 1.157456 0.595439 0.155 Uiso 0.5 1 calc R . P B -1
H1EB H 0.335200 1.039995 0.554012 0.155 Uiso 0.5 1 calc R . P B -1
C1F C 0.4303(12) 1.0557(14) 0.7161(11) 0.131(5) Uani 0.5 1 d D U P B -1
H1FA H 0.380459 1.102790 0.766091 0.196 Uiso 0.5 1 calc R . P B -1
H1FB H 0.404029 0.969227 0.709116 0.196 Uiso 0.5 1 calc R . P B -1
H1FC H 0.514028 1.085412 0.750093 0.196 Uiso 0.5 1 calc R . P B -1

loop_
_atom_site_aniso_label
_atom_site_aniso_U_11
_atom_site_aniso_U_22
_atom_site_aniso_U_33
_atom_site_aniso_U_23
_atom_site_aniso_U_13
_atom_site_aniso_U_12
C20 0.0242(11) 0.0280(12) 0.0317(14) 0.0095(10) 0.0009(9) 0.0022(9)
C13 0.0299(12) 0.0215(12) 0.0330(14) 0.0097(10) 0.0034(10) 0.0033(9)
C10 0.0232(11) 0.0309(13) 0.0339(14) 0.0111(10) 0.0062(10) 0.0019(9)
C39 0.0337(13) 0.0281(12) 0.0344(14) 0.0170(10) -0.0028(10) 0.0062(10)
C21 0.0304(12) 0.0254(12) 0.0278(13) 0.0065(10) 0.0026(10) 0.0037(9)
C19 0.0226(11) 0.0310(13) 0.0301(13) 0.0075(10) -0.0013(9) 0.0039(9)
C8 0.0200(11) 0.0337(13) 0.0348(14) 0.0093(11) 0.0022(10) 0.0049(9)
C2 0.0327(12) 0.0235(12) 0.0350(14) 0.0154(10) 0.0029(10) 0.0059(9)
C12 0.0311(12) 0.0245(12) 0.0342(14) 0.0142(10) 0.0061(10) 0.0039(9)
C1 0.0356(13) 0.0230(12) 0.0346(14) 0.0113(10) 0.0036(10) 0.0115(10)
C26 0.0355(13) 0.0233(12) 0.0385(15) 0.0100(10) -0.0028(11) 0.0108(10)
C3 0.0361(13) 0.0300(13) 0.0319(14) 0.0180(10) 0.0057(10) 0.0103(10)
C11 0.0291(12) 0.0328(13) 0.0305(14) 0.0141(10) 0.0060(10) 0.0000(10)
C22 0.0261(12) 0.0435(15) 0.0281(14) 0.0108(11) 0.0110(10) 0.0086(10)
C6 0.0262(12) 0.0324(13) 0.0367(14) 0.0096(11) -0.0022(10) 0.0127(10)
C4 0.0351(13) 0.0309(13) 0.0318(14) 0.0160(10) -0.0003(10) 0.0118(10)
C28 0.0253(12) 0.0363(13) 0.0350(14) 0.0103(11) 0.0040(10) 0.0139(10)
C30 0.0200(11) 0.0439(15) 0.0350(14) 0.0140(11) 0.0106(10) 0.0085(10)
C41 0.0339(13) 0.0205(12) 0.0428(16) 0.0137(11) -0.0029(11) 0.0035(10)
C18 0.0301(12) 0.0316(13) 0.0269(13) 0.0072(10) -0.0025(10) 0.0085(10)
C29 0.0189(11) 0.0397(14) 0.0381(15) 0.0103(11) 0.0037(10) 0.0080(10)
C40 0.0273(12) 0.0278(12) 0.0399(15) 0.0152(11) -0.0059(10) 0.0060(10)
C34 0.0282(12) 0.0417(14) 0.0289(14) 0.0141(11) 0.0117(10) 0.0055(10)
C16 0.0291(12) 0.0307(13) 0.0404(15) 0.0123(11) 0.0046(10) 0.0151(10)
C15 0.0269(12) 0.0341(13) 0.0298(14) 0.0111(10) -0.0031(10) 0.0083(10)
C27 0.0283(12) 0.0277(12) 0.0389(15) 0.0125(11) 0.0003(10) 0.0117(10)
C32 0.0310(12) 0.0380(14) 0.0273(13) 0.0175(11) 0.0054(10) 0.0006(10)
C38 0.0329(13) 0.0248(12) 0.0374(15) 0.0176(11) -0.0010(10) 0.0007(10)
C9 0.0257(12) 0.0403(14) 0.0379(15) 0.0123(11) 0.0076(10) 0.0067(10)
C31 0.0333(13) 0.0328(13) 0.0323(14) 0.0178(11) 0.0054(10) 0.0005(10)
C24 0.0282(12) 0.0346(13) 0.0351(15) 0.0046(11) 0.0061(10) 0.0131(10)
C14 0.0330(13) 0.0249(12) 0.0367(14) 0.0085(10) 0.0034(10) 0.0096(10)
C36 0.0259(12) 0.0429(15) 0.0325(14) 0.0185(11) 0.0061(10) -0.0008(10)
C5 0.0286(12) 0.0318(13) 0.0365(15) 0.0127(11) -0.0002(10) 0.0134(10)
C33 0.0324(13) 0.0401(14) 0.0246(13) 0.0116(11) 0.0071(10) 0.0036(11)
C23 0.0287(12) 0.0398(14) 0.0284(14) 0.0052(11) 0.0065(10) 0.0110(10)
C25 0.0346(13) 0.0306(13) 0.0390(15) 0.0057(11) 0.0023(11) 0.0119(10)
C37 0.0297(12) 0.0352(14) 0.0366(15) 0.0163(11) 0.0034(10) -0.0034(10)
C35 0.0234(12) 0.0453(15) 0.0370(15) 0.0172(12) 0.0069(10) 0.0014(10)
C17 0.0406(14) 0.0334(13) 0.0301(14) 0.0125(11) -0.0023(11) 0.0103(11)
C7 0.0208(11) 0.0375(14) 0.0374(15) 0.0079(11) 0.0034(10) 0.0123(10)
C42 0.0343(13) 0.0374(14) 0.0305(14) 0.0173(11) -0.0006(10) 0.0027(11)
C0AA 0.057(4) 0.052(4) 0.074(4) 0.034(3) -0.003(3) 0.020(3)
Cl1 0.0574(11) 0.0692(15) 0.0564(11) 0.0181(11) -0.0239(8) 0.0012(11)
Cl2 0.0645(13) 0.0487(13) 0.0901(18) -0.0076(11) -0.0157(11) -0.0016(10)
C1A 0.081(5) 0.101(5) 0.130(5) 0.018(4) -0.001(4) 0.068(4)
C1B 0.047(5) 0.055(6) 0.148(9) 0.058(7) -0.029(6) -0.002(4)
C1C 0.063(5) 0.067(6) 0.147(10) 0.076(7) -0.051(6) -0.008(4)
C1D 0.154(11) 0.120(9) 0.119(10) 0.090(9) -0.079(8) -0.011(6)
C1E 0.089(7) 0.035(5) 0.234(14) 0.048(8) -0.062(8) -0.040(4)
C1F 0.062(7) 0.082(8) 0.255(16) 0.051(14) -0.006(13) 0.039(6)

loop_
_atom_type_symbol
_atom_type_description
_atom_type_scat_dispersion_real
_atom_type_scat_dispersion_imag
_atom_type_scat_source
C C 0.0033 0.0016 'International Tables Vol C Tables 4.2.6.8 and 6.1.1.4'
H H 0.0000 0.0000 'International Tables Vol C Tables 4.2.6.8 and 6.1.1.4'
Cl Cl 0.1484 0.1585 'International Tables Vol C Tables 4.2.6.8 and 6.1.1.4'

loop_
_geom_angle_atom_site_label_1
_geom_angle_atom_site_label_2
_geom_angle_atom_site_label_3
_geom_angle
_geom_angle_site_symmetry_1
_geom_angle_site_symmetry_3
_geom_angle_publ_flag
C10 C20 C19 108.1(2) . . ?
C21 C20 C10 120.2(2) . . ?
C21 C20 C19 127.6(2) . . ?
C21 C13 C12 120.8(2) . . ?
C21 C13 C14 126.8(2) . . ?
C12 C13 C14 109.8(2) . . ?
C20 C10 C9 109.5(2) . . ?
C11 C10 C20 121.2(2) . . ?
C11 C10 C9 127.0(2) . . ?
C40 C39 C38 120.9(2) . . ?
C40 C39 C42 126.6(2) . . ?
C38 C39 C42 109.4(2) . . ?
C13 C21 C20 118.2(2) . . ?
C8 C19 C20 108.0(2) . . ?
C18 C19 C20 127.4(2) . . ?
C18 C19 C8 120.2(2) . . ?
C19 C8 C9 109.5(2) . . ?
C7 C8 C19 120.8(2) . . ?
C7 C8 C9 126.9(2) . . ?
C1 C2 C12 107.8(2) . . ?
C3 C2 C12 127.0(2) . . ?
C3 C2 C1 120.3(2) . . ?
C13 C12 C2 107.6(2) . . ?
C11 C12 C13 120.6(2) . . ?
C11 C12 C2 127.0(2) . . ?
C2 C1 C14 109.9(2) . . ?
C16 C1 C2 120.6(2) . . ?
C16 C1 C14 126.1(2) . . ?
C41 C26 C27 121.0(2) . . ?
C41 C26 C25 126.4(2) . . ?
C27 C26 C25 109.5(2) . . ?
C4 C3 C2 117.9(2) . . ?
C10 C11 C12 117.9(2) . . ?
C30 C22 C34 108.2(2) . . ?
C23 C22 C30 120.1(2) . . ?
C23 C22 C34 127.6(2) . . ?
C15 C6 C5 107.2(2) . 2_676 ?
C7 C6 C15 120.2(2) . . ?
C7 C6 C5 127.1(2) . 2_676 ?
C3 C4 C5 120.8(2) . . ?
C3 C4 C17 126.2(2) . 2_676 ?
C5 C4 C17 109.9(2) . 2_676 ?
C29 C28 C27 127.2(2) . 2_767 ?
C29 C28 C24 120.4(2) . . ?
C24 C28 C27 107.6(2) . 2_767 ?
C22 C30 C35 109.3(2) . . ?
C29 C30 C22 121.0(2) . . ?
C29 C30 C35 127.1(2) . . ?
C26 C41 C38 118.0(2) . . ?
C15 C18 C19 118.2(2) . . ?
C30 C29 C28 118.1(2) . . ?
C39 C40 C27 118.4(2) . . ?
C36 C34 C22 108.1(2) . . ?
C33 C34 C22 127.9(2) . . ?
C33 C34 C36 119.9(2) . . ?
C5 C16 C1 118.0(2) . . ?
C6 C15 C17 110.0(2) . . ?
C18 C15 C6 120.9(2) . . ?
C18 C15 C17 126.0(2) . . ?
C26 C27 C28 107.6(2) . 2_767 ?
C40 C27 C26 119.9(2) . . ?
C40 C27 C28 127.3(2) . 2_767 ?
C31 C32 C42 109.7(2) . . ?
C33 C32 C31 120.7(2) . . ?
C33 C32 C42 126.6(2) . . ?
C39 C38 C31 107.7(2) . . ?
C41 C38 C39 120.3(2) . . ?
C41 C38 C31 126.6(2) . . ?
C8 C9 C10 101.08(19) . . ?
C32 C31 C38 107.5(2) . . ?
C37 C31 C32 120.3(2) . . ?
C37 C31 C38 127.1(2) . . ?
C28 C24 C25 109.9(2) . 2_767 ?
C23 C24 C28 120.9(2) . . ?
C23 C24 C25 126.3(2) . 2_767 ?
C1 C14 C13 100.55(18) . . ?
C34 C36 C35 109.3(2) . . ?
C37 C36 C34 121.0(2) . . ?
C37 C36 C35 126.9(2) . . ?
C4 C5 C6 107.7(2) . 2_676 ?
C16 C5 C6 126.8(2) . 2_676 ?
C16 C5 C4 120.7(2) . . ?
C32 C33 C34 118.5(2) . . ?
C24 C23 C22 118.2(2) . . ?
C26 C25 C24 100.36(19) . 2_767 ?
C36 C37 C31 117.9(2) . . ?
C30 C35 C36 101.34(19) . . ?
C4 C17 C15 100.03(19) 2_676 . ?
C8 C7 C6 118.2(2) . . ?
C32 C42 C39 100.46(19) . . ?
Cl1 C0AA Cl2 109.7(3) . . ?
C1C C1B C1A 111.8(7) . . ?
C1B C1C C1D 112.2(7) . . ?
C1C C1D C1E 105.1(7) . . ?
C1F C1E C1D 99.4(8) . . ?

loop_
_geom_bond_atom_site_label_1
_geom_bond_atom_site_label_2
_geom_bond_distance
_geom_bond_site_symmetry_2
_geom_bond_publ_flag
C20 C10 1.409(3) . ?
C20 C21 1.395(3) . ?
C20 C19 1.474(3) . ?
C13 C21 1.384(3) . ?
C13 C12 1.405(3) . ?
C13 C14 1.519(3) . ?
C10 C11 1.380(3) . ?
C10 C9 1.521(3) . ?
C39 C40 1.381(3) . ?
C39 C38 1.410(3) . ?
C39 C42 1.516(4) . ?
C19 C8 1.412(3) . ?
C19 C18 1.395(3) . ?
C8 C9 1.518(3) . ?
C8 C7 1.383(3) . ?
C2 C12 1.475(3) . ?
C2 C1 1.408(3) . ?
C2 C3 1.403(3) . ?
C12 C11 1.393(3) . ?
C1 C16 1.390(3) . ?
C1 C14 1.512(3) . ?
C26 C41 1.381(3) . ?
C26 C27 1.418(3) . ?
C26 C25 1.513(4) . ?
C3 C4 1.383(3) . ?
C22 C30 1.414(3) . ?
C22 C34 1.465(4) . ?
C22 C23 1.399(3) . ?
C6 C15 1.410(3) . ?
C6 C5 1.485(3) 2_676 ?
C6 C7 1.397(3) . ?
C4 C5 1.406(3) . ?
C4 C17 1.519(3) 2_676 ?
C28 C29 1.396(3) . ?
C28 C27 1.469(3) 2_767 ?
C28 C24 1.408(3) . ?
C30 C29 1.379(3) . ?
C30 C35 1.516(3) . ?
C41 C38 1.400(3) . ?
C18 C15 1.383(3) . ?
C40 C27 1.397(3) . ?
C34 C36 1.414(3) . ?
C34 C33 1.399(3) . ?
C16 C5 1.389(3) . ?
C15 C17 1.520(3) . ?
C32 C31 1.411(3) . ?
C32 C33 1.379(4) . ?
C32 C42 1.509(3) . ?
C38 C31 1.472(3) . ?
C31 C37 1.402(3) . ?
C24 C23 1.382(4) . ?
C24 C25 1.515(3) 2_767 ?
C36 C37 1.379(4) . ?
C36 C35 1.518(3) . ?
C0AA Cl1 1.727(6) . ?
C0AA Cl2 1.738(7) . ?
C1A C1B 1.607(8) . ?
C1B C1C 1.502(8) . ?
C1C C1D 1.507(8) . ?
C1D C1E 1.592(9) . ?
C1E C1F 1.578(9) . ?
